data_7026315
loop_
_publ_author_name
'Deng, Zhao-Peng'
'Qi, Hui-Ling'
'Huo, Li-Hua'
'Ng, Seik Weng'
'Zhao, Hui'
'Gao, Shan'

_publ_section_title
;
 Syntheses and structures of copper(I) complexes based on Cu(n)X(n) (X =
 Br and I; n = 1, 2 and 4) units and bis(pyridyl) ligands with longer
 flexible spacer.
;
_journal_issue 42
_journal_name_full 'Dalton transactions (Cambridge, England : 2003)'
_journal_page_first 10038
_journal_page_last 10050
_journal_paper_doi 10.1039/c0dt00336k
_journal_volume 39
_journal_year 2010
_chemical_formula_moiety 'C18 H18 Cu I N4'
_chemical_formula_sum 'C18 H18 Cu I N4'
_chemical_formula_weight 480.80
_chemical_name_systematic
;
?
;
_space_group_IT_number 14
_symmetry_cell_setting monoclinic
_symmetry_space_group_name_Hall '-P 2ybc'
_symmetry_space_group_name_H-M 'P 1 21/c 1'
_atom_sites_solution_hydrogens geom
_atom_sites_solution_primary direct
_atom_sites_solution_secondary difmap
_audit_creation_method SHELXL-97
_cell_angle_alpha 90.00
_cell_angle_beta 113.48(3)
_cell_angle_gamma 90.00
_cell_formula_units_Z 4
_cell_length_a 8.6245(17)
_cell_length_b 21.039(4)
_cell_length_c 10.674(2)
_cell_measurement_reflns_used 15321
_cell_measurement_temperature 295(2)
_cell_measurement_theta_max 27.43
_cell_measurement_theta_min 3.23
_cell_volume 1776.4(7)
_computing_cell_refinement RAPID-AUTO
_computing_data_collection 'RAPID-AUTO (Rigaku Corporation, 1998)'
_computing_data_reduction 'CrystalStructure (Rigaku/MSC and Rigaku Corporation, 2002)'
_computing_molecular_graphics SHELXL-97
_computing_publication_material SHELXL-97
_computing_structure_refinement 'SHELXL-97 (Sheldrick, 1997)'
_computing_structure_solution 'SHELXS-97 (Sheldrick, 1990)'
_diffrn_ambient_temperature 295(2)
_diffrn_detector_area_resol_mean 10.000
_diffrn_measured_fraction_theta_full 0.997
_diffrn_measured_fraction_theta_max 0.997
_diffrn_measurement_device_type 'Rigaku RAXIS-RAPID'
_diffrn_measurement_method \w
_diffrn_radiation_monochromator graphite
_diffrn_radiation_source 'fine-focus sealed tube'
_diffrn_radiation_type MoK\a
_diffrn_radiation_wavelength 0.71073
_diffrn_reflns_av_R_equivalents 0.0294
_diffrn_reflns_av_sigmaI/netI 0.0242
_diffrn_reflns_limit_h_max 11
_diffrn_reflns_limit_h_min -11
_diffrn_reflns_limit_k_max 26
_diffrn_reflns_limit_k_min -27
_diffrn_reflns_limit_l_max 13
_diffrn_reflns_limit_l_min -13
_diffrn_reflns_number 17087
_diffrn_reflns_theta_full 27.44
_diffrn_reflns_theta_max 27.44
_diffrn_reflns_theta_min 3.22
_diffrn_standards_decay_% 0
_diffrn_standards_interval_count 0
_diffrn_standards_interval_time 0
_diffrn_standards_number 0
_exptl_absorpt_coefficient_mu 2.974
_exptl_absorpt_correction_T_max 0.6809
_exptl_absorpt_correction_T_min 0.5740
_exptl_absorpt_correction_type multi-scan
_exptl_absorpt_process_details 'ABSCOR (Higashi, 1995)'
_exptl_crystal_colour pale-yellow
_exptl_crystal_density_diffrn 1.798
_exptl_crystal_density_method 'not measured'
_exptl_crystal_description prism
_exptl_crystal_F_000 944
_exptl_crystal_size_max 0.21
_exptl_crystal_size_mid 0.14
_exptl_crystal_size_min 0.14
_refine_diff_density_max 0.745
_refine_diff_density_min -0.506
_refine_diff_density_rms 0.068
_refine_ls_extinction_method none
_refine_ls_goodness_of_fit_ref 1.044
_refine_ls_hydrogen_treatment constr
_refine_ls_matrix_type full
_refine_ls_number_parameters 217
_refine_ls_number_reflns 4042
_refine_ls_number_restraints 0
_refine_ls_restrained_S_all 1.044
_refine_ls_R_factor_all 0.0278
_refine_ls_R_factor_gt 0.0250
_refine_ls_shift/su_max 0.002
_refine_ls_shift/su_mean 0.000
_refine_ls_structure_factor_coef Fsqd
_refine_ls_weighting_details 'calc w=1/[\s^2^(Fo^2^)+(0.0270P)^2^+1.3303P] where P=(Fo^2^+2Fc^2^)/3'
_refine_ls_weighting_scheme calc
_refine_ls_wR_factor_gt 0.0623
_refine_ls_wR_factor_ref 0.0640
_reflns_number_gt 3682
_reflns_number_total 4042
_reflns_threshold_expression >2sigma(I)
_cod_data_source_file c0dt00336k.txt
_cod_data_source_block complex7
_cod_original_sg_symbol_H-M 'P 21/c'
_cod_database_code 7026315

loop_
_symmetry_equiv_pos_as_xyz
'x, y, z'
'-x, y+1/2, -z+1/2'
'-x, -y, -z'
'x, -y-1/2, z-1/2'

loop_
_atom_site_label
_atom_site_type_symbol
_atom_site_fract_x
_atom_site_fract_y
_atom_site_fract_z
_atom_site_U_iso_or_equiv
_atom_site_adp_type
_atom_site_occupancy
_atom_site_symmetry_multiplicity
_atom_site_calc_flag
_atom_site_refinement_flags
I1 I 0.62643(2) 0.534861(8) 0.375384(17) 0.04210(7) Uani 1 1 d .
Cu1 Cu 0.67863(4) 0.473588(14) 0.62083(4) 0.04666(9) Uani 1 1 d .
N1 N 0.7892(2) 0.38753(9) 0.5999(2) 0.0384(4) Uani 1 1 d .
N2 N 0.6702(3) 0.33202(9) 0.7254(2) 0.0408(4) Uani 1 1 d .
H2N H 0.6588 0.3672 0.7619 0.049 Uiso 1 1 calc R
N3 N 0.2904(3) 0.04924(10) 0.6054(2) 0.0452(5) Uani 1 1 d .
H3N H 0.3696 0.0271 0.6645 0.054 Uiso 1 1 calc R
N4 N 0.1403(3) 0.03033(9) 0.7377(2) 0.0396(4) Uani 1 1 d .
C1 C 0.8873(3) 0.38849(12) 0.5290(3) 0.0460(6) Uani 1 1 d .
H1 H 0.9045 0.4274 0.4953 0.055 Uiso 1 1 calc R
C2 C 0.9639(3) 0.33598(13) 0.5027(3) 0.0485(6) Uani 1 1 d .
H2 H 1.0318 0.3392 0.4537 0.058 Uiso 1 1 calc R
C3 C 0.9365(3) 0.27804(12) 0.5518(3) 0.0471(6) Uani 1 1 d .
H3 H 0.9850 0.2413 0.5351 0.056 Uiso 1 1 calc R
C4 C 0.8379(3) 0.27500(11) 0.6250(3) 0.0427(5) Uani 1 1 d .
H4 H 0.8189 0.2363 0.6584 0.051 Uiso 1 1 calc R
C5 C 0.7656(3) 0.33104(10) 0.6491(2) 0.0352(5) Uani 1 1 d .
C6 C 0.5877(3) 0.27524(12) 0.7466(2) 0.0451(6) Uani 1 1 d .
H6A H 0.5248 0.2864 0.8012 0.054 Uiso 1 1 calc R
H6B H 0.6739 0.2448 0.7985 0.054 Uiso 1 1 calc R
C7 C 0.4680(3) 0.24347(11) 0.6163(2) 0.0364(5) Uani 1 1 d .
C8 C 0.3789(3) 0.27885(11) 0.4991(3) 0.0404(5) Uani 1 1 d .
H8 H 0.3927 0.3227 0.5000 0.048 Uiso 1 1 calc R
C9 C 0.2703(3) 0.24901(12) 0.3819(3) 0.0445(6) Uani 1 1 d .
H9 H 0.2102 0.2728 0.3042 0.053 Uiso 1 1 calc R
C10 C 0.2504(3) 0.18325(12) 0.3795(3) 0.0424(5) Uani 1 1 d .
H10 H 0.1779 0.1633 0.3000 0.051 Uiso 1 1 calc R
C11 C 0.3376(3) 0.14747(11) 0.4945(2) 0.0371(5) Uani 1 1 d .
C12 C 0.4460(3) 0.17798(11) 0.6130(2) 0.0386(5) Uani 1 1 d .
H12 H 0.5046 0.1541 0.6910 0.046 Uiso 1 1 calc R
C13 C 0.3196(4) 0.07570(12) 0.4906(3) 0.0462(6) Uani 1 1 d .
H13A H 0.2262 0.0638 0.4065 0.055 Uiso 1 1 calc R
H13B H 0.4215 0.0570 0.4890 0.055 Uiso 1 1 calc R
C14 C 0.1454(3) 0.05761(10) 0.6244(2) 0.0384(5) Uani 1 1 d .
C15 C 0.0059(3) 0.09167(12) 0.5320(3) 0.0472(6) Uani 1 1 d .
H15 H 0.0106 0.1096 0.4540 0.057 Uiso 1 1 calc R
C16 C -0.1359(3) 0.09809(13) 0.5578(3) 0.0518(6) Uani 1 1 d .
H16 H -0.2285 0.1204 0.4974 0.062 Uiso 1 1 calc R
C17 C -0.1415(4) 0.07107(14) 0.6750(3) 0.0523(6) Uani 1 1 d .
H17 H -0.2363 0.0754 0.6953 0.063 Uiso 1 1 calc R
C18 C -0.0025(4) 0.03798(12) 0.7589(3) 0.0472(6) Uani 1 1 d .
H18 H -0.0068 0.0194 0.8365 0.057 Uiso 1 1 calc R

loop_
_atom_site_aniso_label
_atom_site_aniso_U_11
_atom_site_aniso_U_22
_atom_site_aniso_U_33
_atom_site_aniso_U_23
_atom_site_aniso_U_13
_atom_site_aniso_U_12
I1 0.04023(10) 0.04411(10) 0.04795(11) 0.00270(7) 0.02389(7) 0.00213(6)
Cu1 0.05329(19) 0.03775(16) 0.0583(2) -0.00968(14) 0.03211(16) -0.00615(13)
N1 0.0384(10) 0.0326(9) 0.0472(11) -0.0038(8) 0.0201(8) -0.0009(8)
N2 0.0461(11) 0.0361(10) 0.0413(10) -0.0067(8) 0.0186(9) -0.0086(8)
N3 0.0515(12) 0.0394(10) 0.0506(12) 0.0108(9) 0.0266(10) 0.0020(9)
N4 0.0483(11) 0.0319(9) 0.0415(11) 0.0024(8) 0.0211(9) 0.0015(8)
C1 0.0477(13) 0.0385(12) 0.0588(15) 0.0003(11) 0.0287(12) -0.0001(10)
C2 0.0449(14) 0.0529(15) 0.0526(15) -0.0035(12) 0.0245(12) 0.0083(11)
C3 0.0407(13) 0.0414(13) 0.0516(14) -0.0110(11) 0.0105(11) 0.0087(10)
C4 0.0388(12) 0.0329(11) 0.0483(14) -0.0020(10) 0.0087(10) 0.0006(9)
C5 0.0305(10) 0.0342(11) 0.0340(11) -0.0050(9) 0.0055(8) -0.0041(8)
C6 0.0515(14) 0.0444(13) 0.0371(12) 0.0028(10) 0.0153(10) -0.0106(11)
C7 0.0343(11) 0.0392(12) 0.0363(11) 0.0017(9) 0.0149(9) -0.0037(9)
C8 0.0404(12) 0.0327(11) 0.0464(13) 0.0025(10) 0.0155(10) -0.0005(9)
C9 0.0418(13) 0.0427(13) 0.0410(13) 0.0084(11) 0.0082(10) 0.0032(10)
C10 0.0428(13) 0.0428(12) 0.0382(12) -0.0020(10) 0.0127(10) -0.0060(10)
C11 0.0423(12) 0.0337(11) 0.0412(12) 0.0011(9) 0.0230(10) -0.0039(9)
C12 0.0408(12) 0.0379(11) 0.0372(12) 0.0069(10) 0.0156(9) -0.0008(9)
C13 0.0630(16) 0.0358(12) 0.0480(14) -0.0007(11) 0.0308(12) -0.0055(11)
C14 0.0504(13) 0.0243(10) 0.0406(12) -0.0023(9) 0.0183(10) -0.0070(9)
C15 0.0527(14) 0.0388(13) 0.0461(14) 0.0085(11) 0.0153(11) -0.0060(11)
C16 0.0460(14) 0.0448(14) 0.0550(16) 0.0067(12) 0.0101(12) 0.0003(11)
C17 0.0452(14) 0.0552(16) 0.0591(16) 0.0032(13) 0.0237(12) 0.0039(12)
C18 0.0526(15) 0.0474(14) 0.0469(14) 0.0044(11) 0.0253(12) 0.0036(11)

loop_
_atom_type_symbol
_atom_type_description
_atom_type_scat_dispersion_real
_atom_type_scat_dispersion_imag
_atom_type_scat_source
C C 0.0033 0.0016 'International Tables Vol C Tables 4.2.6.8 and 6.1.1.4'
H H 0.0000 0.0000 'International Tables Vol C Tables 4.2.6.8 and 6.1.1.4'
N N 0.0061 0.0033 'International Tables Vol C Tables 4.2.6.8 and 6.1.1.4'
Cu Cu 0.3201 1.2651 'International Tables Vol C Tables 4.2.6.8 and 6.1.1.4'
I I -0.4742 1.8119 'International Tables Vol C Tables 4.2.6.8 and 6.1.1.4'

loop_
_geom_angle_atom_site_label_1
_geom_angle_atom_site_label_2
_geom_angle_atom_site_label_3
_geom_angle
_geom_angle_site_symmetry_1
_geom_angle_site_symmetry_3
Cu1 I1 Cu1 75.22(3) 3_666 .
N4 Cu1 N1 109.45(8) 2_656 .
N4 Cu1 I1 119.53(6) 2_656 3_666
N1 Cu1 I1 116.05(6) . 3_666
N4 Cu1 I1 102.23(6) 2_656 .
N1 Cu1 I1 102.05(6) . .
I1 Cu1 I1 104.78(3) 3_666 .
C1 N1 C5 117.4(2) . .
C1 N1 Cu1 117.54(16) . .
C5 N1 Cu1 125.01(16) . .
C5 N2 C6 121.8(2) . .
C5 N2 H2N 119.1 . .
C6 N2 H2N 119.1 . .
C14 N3 C13 123.7(2) . .
C14 N3 H3N 118.1 . .
C13 N3 H3N 118.1 . .
C18 N4 C14 117.2(2) . .
C18 N4 Cu1 114.91(17) . 2_646
C14 N4 Cu1 127.85(17) . 2_646
N1 C1 C2 124.5(2) . .
N1 C1 H1 117.7 . .
C2 C1 H1 117.7 . .
C1 C2 C3 117.5(2) . .
C1 C2 H2 121.2 . .
C3 C2 H2 121.2 . .
C4 C3 C2 119.8(2) . .
C4 C3 H3 120.1 . .
C2 C3 H3 120.1 . .
C3 C4 C5 119.2(2) . .
C3 C4 H4 120.4 . .
C5 C4 H4 120.4 . .
N1 C5 N2 116.0(2) . .
N1 C5 C4 121.4(2) . .
N2 C5 C4 122.5(2) . .
N2 C6 C7 114.6(2) . .
N2 C6 H6A 108.6 . .
C7 C6 H6A 108.6 . .
N2 C6 H6B 108.6 . .
C7 C6 H6B 108.6 . .
H6A C6 H6B 107.6 . .
C12 C7 C8 119.1(2) . .
C12 C7 C6 119.7(2) . .
C8 C7 C6 121.2(2) . .
C9 C8 C7 120.2(2) . .
C9 C8 H8 119.9 . .
C7 C8 H8 119.9 . .
C8 C9 C10 120.1(2) . .
C8 C9 H9 119.9 . .
C10 C9 H9 119.9 . .
C11 C10 C9 120.4(2) . .
C11 C10 H10 119.8 . .
C9 C10 H10 119.8 . .
C10 C11 C12 119.1(2) . .
C10 C11 C13 120.3(2) . .
C12 C11 C13 120.5(2) . .
C7 C12 C11 121.0(2) . .
C7 C12 H12 119.5 . .
C11 C12 H12 119.5 . .
N3 C13 C11 114.0(2) . .
N3 C13 H13A 108.7 . .
C11 C13 H13A 108.7 . .
N3 C13 H13B 108.7 . .
C11 C13 H13B 108.7 . .
H13A C13 H13B 107.6 . .
N4 C14 N3 116.0(2) . .
N4 C14 C15 121.1(2) . .
N3 C14 C15 122.9(2) . .
C16 C15 C14 119.6(2) . .
C16 C15 H15 120.2 . .
C14 C15 H15 120.2 . .
C15 C16 C17 119.8(3) . .
C15 C16 H16 120.1 . .
C17 C16 H16 120.1 . .
C18 C17 C16 117.5(3) . .
C18 C17 H17 121.3 . .
C16 C17 H17 121.3 . .
N4 C18 C17 124.9(3) . .
N4 C18 H18 117.6 . .
C17 C18 H18 117.6 . .

loop_
_geom_bond_atom_site_label_1
_geom_bond_atom_site_label_2
_geom_bond_distance
_geom_bond_site_symmetry_2
I1 Cu1 2.6533(6) 3_666
I1 Cu1 2.7908(6) .
Cu1 N4 2.065(2) 2_656
Cu1 N1 2.0994(19) .
Cu1 I1 2.6533(6) 3_666
N1 C1 1.341(3) .
N1 C5 1.347(3) .
N2 C5 1.370(3) .
N2 C6 1.454(3) .
N2 H2N 0.8600 .
N3 C14 1.355(3) .
N3 C13 1.457(3) .
N3 H3N 0.8600 .
N4 C18 1.348(3) .
N4 C14 1.355(3) .
N4 Cu1 2.065(2) 2_646
C1 C2 1.373(3) .
C1 H1 0.9300 .
C2 C3 1.384(4) .
C2 H2 0.9300 .
C3 C4 1.366(4) .
C3 H3 0.9300 .
C4 C5 1.405(3) .
C4 H4 0.9300 .
C6 C7 1.518(3) .
C6 H6A 0.9700 .
C6 H6B 0.9700 .
C7 C12 1.389(3) .
C7 C8 1.394(3) .
C8 C9 1.380(3) .
C8 H8 0.9300 .
C9 C10 1.393(3) .
C9 H9 0.9300 .
C10 C11 1.380(3) .
C10 H10 0.9300 .
C11 C12 1.394(3) .
C11 C13 1.517(3) .
C12 H12 0.9300 .
C13 H13A 0.9700 .
C13 H13B 0.9700 .
C14 C15 1.410(4) .
C15 C16 1.362(4) .
C15 H15 0.9300 .
C16 C17 1.392(4) .
C16 H16 0.9300 .
C17 C18 1.367(4) .
C17 H17 0.9300 .
C18 H18 0.9300 .

loop_
_geom_hbond_atom_site_label_D
_geom_hbond_atom_site_label_H
_geom_hbond_atom_site_label_A
_geom_hbond_distance_DH
_geom_hbond_distance_HA
_geom_hbond_distance_DA
_geom_hbond_angle_DHA
_geom_hbond_site_symmetry_A
N2 H2N I1 0.86 3.09 3.654(2) 124.9 3_666
N3 H3N I1 0.86 2.77 3.631(3) 173.9 4_566

loop_
_geom_torsion_atom_site_label_1
_geom_torsion_atom_site_label_2
_geom_torsion_atom_site_label_3
_geom_torsion_atom_site_label_4
_geom_torsion
_geom_torsion_site_symmetry_1
_geom_torsion_site_symmetry_4
Cu1 I1 Cu1 N4 -125.37(6) 3_666 2_656
Cu1 I1 Cu1 N1 121.38(6) 3_666 .
Cu1 I1 Cu1 I1 0.0 3_666 3_666
N4 Cu1 N1 C1 -75.3(2) 2_656 .
I1 Cu1 N1 C1 145.76(17) 3_666 .
I1 Cu1 N1 C1 32.51(19) . .
N4 Cu1 N1 C5 106.67(18) 2_656 .
I1 Cu1 N1 C5 -32.3(2) 3_666 .
I1 Cu1 N1 C5 -145.56(17) . .
C5 N1 C1 C2 0.4(4) . .
Cu1 N1 C1 C2 -177.9(2) . .
N1 C1 C2 C3 0.7(4) . .
C1 C2 C3 C4 -0.9(4) . .
C2 C3 C4 C5 0.1(4) . .
C1 N1 C5 N2 177.6(2) . .
Cu1 N1 C5 N2 -4.3(3) . .
C1 N1 C5 C4 -1.2(3) . .
Cu1 N1 C5 C4 176.87(16) . .
C6 N2 C5 N1 159.2(2) . .
C6 N2 C5 C4 -22.0(3) . .
C3 C4 C5 N1 1.0(3) . .
C3 C4 C5 N2 -177.7(2) . .
C5 N2 C6 C7 -57.0(3) . .
N2 C6 C7 C12 148.8(2) . .
N2 C6 C7 C8 -31.3(4) . .
C12 C7 C8 C9 0.1(4) . .
C6 C7 C8 C9 -179.7(2) . .
C7 C8 C9 C10 -0.7(4) . .
C8 C9 C10 C11 0.7(4) . .
C9 C10 C11 C12 -0.1(4) . .
C9 C10 C11 C13 -178.3(2) . .
C8 C7 C12 C11 0.4(4) . .
C6 C7 C12 C11 -179.7(2) . .
C10 C11 C12 C7 -0.4(4) . .
C13 C11 C12 C7 177.7(2) . .
C14 N3 C13 C11 69.3(3) . .
C10 C11 C13 N3 -132.8(3) . .
C12 C11 C13 N3 49.0(3) . .
C18 N4 C14 N3 180.0(2) . .
Cu1 N4 C14 N3 -3.6(3) 2_646 .
C18 N4 C14 C15 -0.9(3) . .
Cu1 N4 C14 C15 175.50(17) 2_646 .
C13 N3 C14 N4 -179.2(2) . .
C13 N3 C14 C15 1.7(4) . .
N4 C14 C15 C16 0.9(4) . .
N3 C14 C15 C16 179.9(2) . .
C14 C15 C16 C17 0.1(4) . .
C15 C16 C17 C18 -0.9(4) . .
C14 N4 C18 C17 0.0(4) . .
Cu1 N4 C18 C17 -176.9(2) 2_646 .
C16 C17 C18 N4 0.9(4) . .
